data_7127601
loop_
_publ_author_name
'Liu, Xiang'
'Wang, Yajun'
'Song, Dan'
'Wang, Yuhan'
'Cao, Hua'

_publ_section_title
;
 Electrochemical regioselective selenylation/oxidation of
 N-alkylisoquinolinium salts via double C(sp<sup>2</sup>)-H bond
 functionalization.
;
_journal_issue 97
_journal_name_full 'Chemical communications (Cambridge, England)'
_journal_page_first 15325
_journal_page_last 15328
_journal_paper_doi 10.1039/d0cc06778d
_journal_volume 56
_journal_year 2020
_chemical_formula_moiety 'C22 H17 N O Se'
_chemical_formula_sum 'C22 H17 N O Se'
_chemical_formula_weight 390.32
_space_group_crystal_system orthorhombic
_space_group_IT_number 19
_space_group_name_Hall 'P 2ac 2ab'
_space_group_name_H-M_alt 'P 21 21 21'
_atom_sites_solution_hydrogens geom
_atom_sites_solution_primary dual
_audit_creation_date 2019-12-27
_audit_creation_method
;
Olex2 1.3
(compiled Nov 21 2019 18:26:39 for OlexSys, GUI svn.r6003)
;
_audit_update_record
;
2020-08-01 deposited with the CCDC.	2020-11-09 downloaded from the CCDC.
;
_cell_angle_alpha 90
_cell_angle_beta 90
_cell_angle_gamma 90
_cell_formula_units_Z 4
_cell_length_a 5.5032(6)
_cell_length_b 14.7847(17)
_cell_length_c 21.373(2)
_cell_measurement_reflns_used 1578
_cell_measurement_temperature 293(2)
_cell_measurement_theta_max 21.6010
_cell_measurement_theta_min 2.7640
_cell_volume 1739.0(3)
_computing_cell_refinement 'CrysAlisPro 1.171.38.43f (Rigaku OD, 2015)'
_computing_data_collection 'CrysAlisPro 1.171.38.43f (Rigaku OD, 2015)'
_computing_data_reduction 'CrysAlisPro 1.171.38.43f (Rigaku OD, 2015)'
_computing_molecular_graphics 'Olex2 1.3 (Dolomanov et al., 2009)'
_computing_publication_material 'Olex2 1.3 (Dolomanov et al., 2009)'
_computing_structure_refinement 'SHELXL 2018/3 (Sheldrick, 2015)'
_computing_structure_solution 'SHELXT  (Sheldrick, 2015)'
_diffrn_ambient_temperature 293(2)
_diffrn_detector 'CCD plate'
_diffrn_detector_area_resol_mean 5.2684
_diffrn_detector_type AtlasS2
_diffrn_measured_fraction_theta_full 0.999
_diffrn_measured_fraction_theta_max 0.999
_diffrn_measurement_details
;
List of Runs (angles in degrees, time in seconds):

  # Type    Start    End  Width  t~exp~   \w     \q     \k     \f   Frames
#--------------------------------------------------------------------------
  1  \w     -8.00  82.00   1.00    6.50    --   11.74  57.00  60.00   90
  2  \w    -63.00  37.00   1.00    6.50    --   11.74 -77.00 -60.00  100
;
_diffrn_measurement_device 'four-circle diffractometer'
_diffrn_measurement_device_type 'SuperNova, Dual, Cu at zero, AtlasS2'
_diffrn_measurement_method '\w scans'
_diffrn_orient_matrix_type 'CrysAlisPro convention (1999,Acta A55,543-557)'
_diffrn_orient_matrix_UB_11 -0.0029592000
_diffrn_orient_matrix_UB_12 0.0028738000
_diffrn_orient_matrix_UB_13 0.0331030000
_diffrn_orient_matrix_UB_21 -0.0016436000
_diffrn_orient_matrix_UB_22 -0.0479302000
_diffrn_orient_matrix_UB_23 0.0020418000
_diffrn_orient_matrix_UB_31 0.1287702000
_diffrn_orient_matrix_UB_32 -0.0005616000
_diffrn_orient_matrix_UB_33 0.0007651000
_diffrn_radiation_monochromator mirror
_diffrn_radiation_probe x-ray
_diffrn_radiation_type 'Mo K\a'
_diffrn_radiation_wavelength 0.71073
_diffrn_reflns_av_R_equivalents 0.0609
_diffrn_reflns_av_unetI/netI 0.0842
_diffrn_reflns_Laue_measured_fraction_full 0.999
_diffrn_reflns_Laue_measured_fraction_max 0.999
_diffrn_reflns_limit_h_max 6
_diffrn_reflns_limit_h_min -6
_diffrn_reflns_limit_k_max 17
_diffrn_reflns_limit_k_min -12
_diffrn_reflns_limit_l_max 23
_diffrn_reflns_limit_l_min -25
_diffrn_reflns_number 7561
_diffrn_reflns_point_group_measured_fraction_full 0.985
_diffrn_reflns_point_group_measured_fraction_max 0.985
_diffrn_reflns_theta_full 24.998
_diffrn_reflns_theta_max 24.998
_diffrn_reflns_theta_min 2.352
_diffrn_source 'micro-focus sealed X-ray tube'
_diffrn_source_type 'SuperNova (Mo) X-ray Source'
_exptl_absorpt_coefficient_mu 2.168
_exptl_absorpt_correction_T_max 1.00000
_exptl_absorpt_correction_T_min 0.37270
_exptl_absorpt_correction_type multi-scan
_exptl_absorpt_process_details
;
CrysAlisPro 1.171.38.43f (Rigaku Oxford Diffraction, 2015)
Empirical absorption correction using spherical harmonics,
 implemented in SCALE3 ABSPACK scaling algorithm.
;
_exptl_crystal_colour colourless
_exptl_crystal_colour_primary colourless
_exptl_crystal_density_diffrn 1.491
_exptl_crystal_description block
_exptl_crystal_F_000 792
_exptl_crystal_size_max 0.12
_exptl_crystal_size_mid 0.11
_exptl_crystal_size_min 0.1
_refine_diff_density_max 0.346
_refine_diff_density_min -0.629
_refine_diff_density_rms 0.063
_refine_ls_abs_structure_details
;
 Flack x determined using 572 quotients [(I+)-(I-)]/[(I+)+(I-)]
 (Parsons, Flack and Wagner, Acta Cryst. B69 (2013) 249-259).
;
_refine_ls_abs_structure_Flack -0.020(15)
_refine_ls_extinction_method none
_refine_ls_goodness_of_fit_ref 1.011
_refine_ls_hydrogen_treatment constr
_refine_ls_matrix_type full
_refine_ls_number_parameters 227
_refine_ls_number_reflns 3031
_refine_ls_number_restraints 0
_refine_ls_restrained_S_all 1.011
_refine_ls_R_factor_all 0.0918
_refine_ls_R_factor_gt 0.0555
_refine_ls_shift/su_max 0.000
_refine_ls_shift/su_mean 0.000
_refine_ls_structure_factor_coef Fsqd
_refine_ls_weighting_details 'w=1/[\s^2^(Fo^2^)+(0.0423P)^2^] where P=(Fo^2^+2Fc^2^)/3'
_refine_ls_weighting_scheme calc
_refine_ls_wR_factor_gt 0.1025
_refine_ls_wR_factor_ref 0.1190
_reflns_Friedel_coverage 0.674
_reflns_Friedel_fraction_full 0.965
_reflns_Friedel_fraction_max 0.965
_reflns_number_gt 2062
_reflns_number_total 3031
_reflns_threshold_expression 'I > 2\s(I)'
_cod_data_source_file d0cc06778d2.cif
_cod_data_source_block b214-se
_cod_database_code 7127601
_shelx_shelxl_version_number 2018/3
_shelx_space_group_comment
;
The symmetry employed for this shelxl refinement is uniquely defined
by the following loop, which should always be used as a source of
symmetry information in preference to the above space-group names.
They are only intended as comments.
;
_shelx_estimated_absorpt_t_max 0.812
_shelx_estimated_absorpt_t_min 0.781
_reflns_odcompleteness_completeness 99.81
_reflns_odcompleteness_iscentric 1
_reflns_odcompleteness_theta 26.32
_olex2_refinement_description
;
1. Fixed Uiso
 At 1.2 times of:
  All C(H) groups
 At 1.5 times of:
  All C(H,H,H) groups
2.a Aromatic/amide H refined with riding coordinates:
 C12(H12), C14(H14), C21(H21), C20(H20), C17(H17), C18(H18), C8(H8), C19(H19),
 C9(H9), C6(H6), C4(H4), C5(H5), C2(H2), C3(H3)
2.b Idealised Me refined as rotating group:
 C22(H22A,H22B,H22C)
;
_olex2_submission_special_instructions 'No special instructions were received'
_oxdiff_exptl_absorpt_empirical_details
;
Empirical correction (ABSPACK) includes:
- Absorption correction using spherical harmonics
- Frame scaling
;
_oxdiff_exptl_absorpt_empirical_full_max 1.782
_oxdiff_exptl_absorpt_empirical_full_min 0.480

loop_
_space_group_symop_operation_xyz
'x, y, z'
'-x+1/2, -y, z+1/2'
'-x, y+1/2, -z+1/2'
'x+1/2, -y+1/2, -z'

loop_
_atom_site_label
_atom_site_type_symbol
_atom_site_fract_x
_atom_site_fract_y
_atom_site_fract_z
_atom_site_U_iso_or_equiv
_atom_site_adp_type
_atom_site_occupancy
_atom_site_site_symmetry_order
_atom_site_calc_flag
_atom_site_refinement_flags_posn
_atom_site_refinement_flags_adp
_atom_site_refinement_flags_occupancy
_atom_site_disorder_assembly
_atom_site_disorder_group
Se1 Se 0.75064(17) 0.61251(6) 0.31547(4) 0.0703(4) Uani 1 1 d . . . . .
O1 O -0.0226(10) 0.6319(4) 0.5114(2) 0.0650(17) Uani 1 1 d . . . . .
N1 N 0.1673(11) 0.6850(4) 0.4248(3) 0.0523(18) Uani 1 1 d . . . . .
C16 C 0.6333(15) 0.5285(6) 0.2541(3) 0.051(2) Uani 1 1 d . . . . .
C12 C 0.2858(15) 0.4786(5) 0.5173(3) 0.0505(19) Uani 1 1 d . . . . .
H12 H 0.164694 0.484450 0.547398 0.061 Uiso 1 1 calc R U . . .
C7 C 0.4440(13) 0.4059(6) 0.5205(4) 0.050(2) Uani 1 1 d . . . . .
C1 C 0.4260(15) 0.3390(6) 0.5723(4) 0.055(2) Uani 1 1 d . . . . .
C11 C 0.3043(13) 0.5440(5) 0.4697(3) 0.045(2) Uani 1 1 d . . . . .
C14 C 0.3413(14) 0.6766(6) 0.3796(4) 0.054(2) Uani 1 1 d . . . . .
H14 H 0.351243 0.721203 0.348991 0.064 Uiso 1 1 calc R U . . .
C21 C 0.7615(17) 0.5243(5) 0.1993(3) 0.0565(19) Uani 1 1 d . . . . .
H21 H 0.896613 0.561150 0.193667 0.068 Uiso 1 1 calc R U . . .
C10 C 0.4901(14) 0.5379(6) 0.4244(4) 0.048(2) Uani 1 1 d . . . . .
C15 C 0.4999(14) 0.6067(7) 0.3769(3) 0.055(2) Uani 1 1 d . . . . .
C20 C 0.6925(16) 0.4663(6) 0.1529(4) 0.062(2) Uani 1 1 d . . . . .
H20 H 0.783348 0.462921 0.116255 0.074 Uiso 1 1 calc R U . . .
C17 C 0.4288(15) 0.4759(6) 0.2614(4) 0.062(3) Uani 1 1 d . . . . .
H17 H 0.336522 0.480016 0.297761 0.075 Uiso 1 1 calc R U . . .
C13 C 0.1361(15) 0.6214(6) 0.4722(4) 0.052(2) Uani 1 1 d . . . . .
C18 C 0.3619(17) 0.4173(6) 0.2144(4) 0.066(2) Uani 1 1 d . . . . .
H18 H 0.227371 0.380105 0.220089 0.080 Uiso 1 1 calc R U . . .
C8 C 0.6183(15) 0.3999(6) 0.4739(4) 0.062(2) Uani 1 1 d . . . . .
H8 H 0.721976 0.350263 0.473887 0.074 Uiso 1 1 calc R U . . .
C19 C 0.4881(18) 0.4125(6) 0.1599(4) 0.065(2) Uani 1 1 d . . . . .
H19 H 0.438536 0.373906 0.128002 0.078 Uiso 1 1 calc R U . . .
C22 C 0.0072(17) 0.7646(6) 0.4255(4) 0.064(2) Uani 1 1 d . . . . .
H22A H 0.058702 0.805401 0.457815 0.096 Uiso 1 1 calc R U . . .
H22B H -0.156924 0.745803 0.433366 0.096 Uiso 1 1 calc R U . . .
H22C H 0.015283 0.794664 0.385706 0.096 Uiso 1 1 calc R U . . .
C9 C 0.6452(15) 0.4636(6) 0.4281(4) 0.061(2) Uani 1 1 d . . . . .
H9 H 0.769298 0.457176 0.398926 0.073 Uiso 1 1 calc R U . . .
C6 C 0.239(2) 0.3390(6) 0.6146(4) 0.074(2) Uani 1 1 d . . . . .
H6 H 0.116311 0.381687 0.609709 0.088 Uiso 1 1 calc R U . . .
C4 C 0.402(2) 0.2148(7) 0.6718(5) 0.082(3) Uani 1 1 d . . . . .
H4 H 0.397348 0.174126 0.704924 0.098 Uiso 1 1 calc R U . . .
C5 C 0.223(2) 0.2781(6) 0.6648(4) 0.077(3) Uani 1 1 d . . . . .
H5 H 0.093264 0.280770 0.692741 0.092 Uiso 1 1 calc R U . . .
C2 C 0.6030(17) 0.2723(7) 0.5809(5) 0.074(3) Uani 1 1 d . . . . .
H2 H 0.732970 0.268630 0.553160 0.088 Uiso 1 1 calc R U . . .
C3 C 0.587(2) 0.2118(8) 0.6299(6) 0.091(4) Uani 1 1 d . . . . .
H3 H 0.706858 0.167848 0.634399 0.110 Uiso 1 1 calc R U . . .

loop_
_atom_site_aniso_label
_atom_site_aniso_U_11
_atom_site_aniso_U_22
_atom_site_aniso_U_33
_atom_site_aniso_U_23
_atom_site_aniso_U_13
_atom_site_aniso_U_12
Se1 0.0647(5) 0.0735(6) 0.0727(5) -0.0229(5) 0.0124(7) -0.0301(6)
O1 0.071(4) 0.061(4) 0.064(3) 0.003(3) 0.016(3) 0.021(3)
N1 0.058(4) 0.043(4) 0.056(4) -0.007(4) 0.003(4) 0.001(3)
C16 0.056(5) 0.045(5) 0.052(4) 0.001(4) 0.005(4) 0.011(4)
C12 0.047(5) 0.049(5) 0.055(4) -0.016(4) -0.002(4) 0.003(5)
C7 0.045(4) 0.041(5) 0.064(5) -0.018(4) -0.012(4) -0.003(4)
C1 0.062(6) 0.035(5) 0.067(5) -0.015(5) -0.020(5) -0.003(4)
C11 0.045(5) 0.040(5) 0.050(4) -0.016(4) 0.000(4) 0.001(4)
C14 0.056(5) 0.042(5) 0.062(5) -0.004(4) -0.003(5) -0.017(4)
C21 0.053(4) 0.050(5) 0.066(5) -0.007(4) 0.000(5) -0.004(6)
C10 0.045(4) 0.042(5) 0.056(5) -0.018(4) -0.002(4) -0.005(4)
C15 0.047(4) 0.061(6) 0.056(5) -0.014(5) 0.004(4) -0.018(5)
C20 0.072(7) 0.055(6) 0.058(5) -0.001(4) 0.010(5) 0.011(6)
C17 0.067(6) 0.061(6) 0.059(5) -0.011(5) 0.013(5) -0.018(5)
C13 0.056(5) 0.055(6) 0.047(4) -0.012(5) -0.006(4) -0.001(5)
C18 0.075(6) 0.055(6) 0.068(5) -0.007(5) 0.000(5) -0.020(5)
C8 0.059(5) 0.040(6) 0.086(6) -0.012(5) 0.002(5) 0.013(5)
C19 0.093(7) 0.043(6) 0.058(5) -0.008(4) -0.007(5) 0.008(6)
C22 0.070(5) 0.042(6) 0.081(6) 0.000(5) -0.005(5) 0.016(5)
C9 0.049(5) 0.060(6) 0.075(6) -0.019(5) 0.014(4) 0.002(5)
C6 0.083(6) 0.043(5) 0.095(6) 0.006(5) 0.012(7) 0.003(7)
C4 0.097(8) 0.063(7) 0.086(7) 0.011(6) -0.034(7) -0.005(6)
C5 0.079(7) 0.058(6) 0.094(6) 0.013(5) 0.017(7) 0.003(7)
C2 0.065(6) 0.063(7) 0.093(7) 0.005(6) -0.006(5) 0.022(5)
C3 0.074(7) 0.077(9) 0.123(9) 0.020(8) -0.019(7) 0.016(6)

loop_
_atom_type_symbol
_atom_type_description
_atom_type_scat_dispersion_real
_atom_type_scat_dispersion_imag
_atom_type_scat_source
C C 0.0033 0.0016 'International Tables Vol C Tables 4.2.6.8 and 6.1.1.4'
H H 0.0000 0.0000 'International Tables Vol C Tables 4.2.6.8 and 6.1.1.4'
N N 0.0061 0.0033 'International Tables Vol C Tables 4.2.6.8 and 6.1.1.4'
O O 0.0106 0.0060 'International Tables Vol C Tables 4.2.6.8 and 6.1.1.4'
Se Se -0.0929 2.2259 'International Tables Vol C Tables 4.2.6.8 and 6.1.1.4'

loop_
_geom_angle_atom_site_label_1
_geom_angle_atom_site_label_2
_geom_angle_atom_site_label_3
_geom_angle
_geom_angle_site_symmetry_1
_geom_angle_site_symmetry_3
_geom_angle_publ_flag
C15 Se1 C16 101.4(3) . . ?
C14 N1 C13 122.7(7) . . ?
C14 N1 C22 120.0(7) . . ?
C13 N1 C22 117.3(7) . . ?
C21 C16 Se1 116.2(6) . . ?
C21 C16 C17 119.5(8) . . ?
C17 C16 Se1 124.3(6) . . ?
C7 C12 H12 119.3 . . ?
C7 C12 C11 121.5(7) . . ?
C11 C12 H12 119.3 . . ?
C12 C7 C1 120.7(7) . . ?
C8 C7 C12 116.8(8) . . ?
C8 C7 C1 122.6(8) . . ?
C6 C1 C7 122.7(8) . . ?
C6 C1 C2 116.0(9) . . ?
C2 C1 C7 121.3(8) . . ?
C12 C11 C10 120.4(7) . . ?
C12 C11 C13 117.5(7) . . ?
C10 C11 C13 122.0(7) . . ?
N1 C14 H14 118.3 . . ?
C15 C14 N1 123.5(8) . . ?
C15 C14 H14 118.3 . . ?
C16 C21 H21 119.7 . . ?
C20 C21 C16 120.5(8) . . ?
C20 C21 H21 119.7 . . ?
C11 C10 C15 117.8(8) . . ?
C9 C10 C11 117.0(8) . . ?
C9 C10 C15 125.2(8) . . ?
C14 C15 Se1 117.5(7) . . ?
C14 C15 C10 119.1(7) . . ?
C10 C15 Se1 123.0(7) . . ?
C21 C20 H20 119.8 . . ?
C21 C20 C19 120.5(8) . . ?
C19 C20 H20 119.8 . . ?
C16 C17 H17 120.3 . . ?
C16 C17 C18 119.4(8) . . ?
C18 C17 H17 120.3 . . ?
O1 C13 N1 120.2(8) . . ?
O1 C13 C11 125.0(8) . . ?
N1 C13 C11 114.8(7) . . ?
C17 C18 H18 119.3 . . ?
C19 C18 C17 121.5(8) . . ?
C19 C18 H18 119.3 . . ?
C7 C8 H8 118.5 . . ?
C9 C8 C7 123.1(8) . . ?
C9 C8 H8 118.5 . . ?
C20 C19 H19 120.7 . . ?
C18 C19 C20 118.6(8) . . ?
C18 C19 H19 120.7 . . ?
N1 C22 H22A 109.5 . . ?
N1 C22 H22B 109.5 . . ?
N1 C22 H22C 109.5 . . ?
H22A C22 H22B 109.5 . . ?
H22A C22 H22C 109.5 . . ?
H22B C22 H22C 109.5 . . ?
C10 C9 H9 119.4 . . ?
C8 C9 C10 121.2(8) . . ?
C8 C9 H9 119.4 . . ?
C1 C6 H6 118.2 . . ?
C1 C6 C5 123.5(10) . . ?
C5 C6 H6 118.2 . . ?
C5 C4 H4 120.2 . . ?
C3 C4 H4 120.2 . . ?
C3 C4 C5 119.5(10) . . ?
C6 C5 H5 120.8 . . ?
C4 C5 C6 118.3(10) . . ?
C4 C5 H5 120.8 . . ?
C1 C2 H2 119.6 . . ?
C3 C2 C1 120.8(10) . . ?
C3 C2 H2 119.6 . . ?
C4 C3 C2 121.8(10) . . ?
C4 C3 H3 119.1 . . ?
C2 C3 H3 119.1 . . ?

loop_
_geom_bond_atom_site_label_1
_geom_bond_atom_site_label_2
_geom_bond_distance
_geom_bond_site_symmetry_2
_geom_bond_publ_flag
Se1 C16 1.918(8) . ?
Se1 C15 1.907(7) . ?
O1 C13 1.220(9) . ?
N1 C14 1.366(9) . ?
N1 C13 1.393(10) . ?
N1 C22 1.471(10) . ?
C16 C21 1.369(10) . ?
C16 C17 1.377(10) . ?
C12 H12 0.9300 . ?
C12 C7 1.385(10) . ?
C12 C11 1.407(10) . ?
C7 C1 1.489(11) . ?
C7 C8 1.384(11) . ?
C1 C6 1.368(12) . ?
C1 C2 1.398(11) . ?
C11 C10 1.411(10) . ?
C11 C13 1.474(10) . ?
C14 H14 0.9300 . ?
C14 C15 1.353(11) . ?
C21 H21 0.9300 . ?
C21 C20 1.365(10) . ?
C10 C15 1.438(11) . ?
C10 C9 1.394(11) . ?
C20 H20 0.9300 . ?
C20 C19 1.386(11) . ?
C17 H17 0.9300 . ?
C17 C18 1.378(11) . ?
C18 H18 0.9300 . ?
C18 C19 1.358(11) . ?
C8 H8 0.9300 . ?
C8 C9 1.366(11) . ?
C19 H19 0.9300 . ?
C22 H22A 0.9600 . ?
C22 H22B 0.9600 . ?
C22 H22C 0.9600 . ?
C9 H9 0.9300 . ?
C6 H6 0.9300 . ?
C6 C5 1.405(11) . ?
C4 H4 0.9300 . ?
C4 C5 1.369(13) . ?
C4 C3 1.356(13) . ?
C5 H5 0.9300 . ?
C2 H2 0.9300 . ?
C2 C3 1.381(13) . ?
C3 H3 0.9300 . ?

loop_
_geom_torsion_atom_site_label_1
_geom_torsion_atom_site_label_2
_geom_torsion_atom_site_label_3
_geom_torsion_atom_site_label_4
_geom_torsion
_geom_torsion_site_symmetry_1
_geom_torsion_site_symmetry_2
_geom_torsion_site_symmetry_3
_geom_torsion_site_symmetry_4
_geom_torsion_publ_flag
Se1 C16 C21 C20 179.8(6) . . . . ?
Se1 C16 C17 C18 -179.5(7) . . . . ?
N1 C14 C15 Se1 -173.9(5) . . . . ?
N1 C14 C15 C10 -1.1(11) . . . . ?
C16 C21 C20 C19 1.6(13) . . . . ?
C16 C17 C18 C19 -2.5(14) . . . . ?
C12 C7 C1 C6 8.0(11) . . . . ?
C12 C7 C1 C2 -171.4(8) . . . . ?
C12 C7 C8 C9 2.9(12) . . . . ?
C12 C11 C10 C15 -179.9(7) . . . . ?
C12 C11 C10 C9 2.2(10) . . . . ?
C12 C11 C13 O1 -2.3(11) . . . . ?
C12 C11 C13 N1 178.4(6) . . . . ?
C7 C12 C11 C10 -1.6(11) . . . . ?
C7 C12 C11 C13 -176.8(7) . . . . ?
C7 C1 C6 C5 -178.1(8) . . . . ?
C7 C1 C2 C3 178.6(8) . . . . ?
C7 C8 C9 C10 -2.3(13) . . . . ?
C1 C7 C8 C9 -176.2(7) . . . . ?
C1 C6 C5 C4 -0.5(15) . . . . ?
C1 C2 C3 C4 -0.4(16) . . . . ?
C11 C12 C7 C1 178.2(6) . . . . ?
C11 C12 C7 C8 -1.0(11) . . . . ?
C11 C10 C15 Se1 176.1(5) . . . . ?
C11 C10 C15 C14 3.8(11) . . . . ?
C11 C10 C9 C8 -0.4(12) . . . . ?
C14 N1 C13 O1 -179.8(7) . . . . ?
C14 N1 C13 C11 -0.4(10) . . . . ?
C21 C16 C17 C18 2.6(13) . . . . ?
C21 C20 C19 C18 -1.5(13) . . . . ?
C10 C11 C13 O1 -177.5(7) . . . . ?
C10 C11 C13 N1 3.2(10) . . . . ?
C15 C10 C9 C8 -178.1(7) . . . . ?
C17 C16 C21 C20 -2.2(13) . . . . ?
C17 C18 C19 C20 1.9(14) . . . . ?
C13 N1 C14 C15 -0.6(11) . . . . ?
C13 C11 C10 C15 -4.9(10) . . . . ?
C13 C11 C10 C9 177.2(7) . . . . ?
C8 C7 C1 C6 -172.9(8) . . . . ?
C8 C7 C1 C2 7.7(11) . . . . ?
C22 N1 C14 C15 178.0(8) . . . . ?
C22 N1 C13 O1 1.6(11) . . . . ?
C22 N1 C13 C11 -179.0(7) . . . . ?
C9 C10 C15 Se1 -6.2(11) . . . . ?
C9 C10 C15 C14 -178.5(8) . . . . ?
C6 C1 C2 C3 -0.9(13) . . . . ?
C5 C4 C3 C2 1.3(16) . . . . ?
C2 C1 C6 C5 1.4(13) . . . . ?
C3 C4 C5 C6 -0.8(15) . . . . ?
